data_1520657
loop_
_publ_author_name
'Sinha, Debarshi'
'Biswas, Arnab'
'Singh, Vinod K.'

_publ_section_title
;
 Chiral Phosphine-Silver(I) Complex Catalyzed Enantioselective Interrupted
 Feist-B\'enary Reaction with Ynones: The Aldol-Cycloisomerization
 Cascade.
;
_journal_issue 13
_journal_name_full 'Organic letters'
_journal_page_first 3302
_journal_page_last 3305
_journal_paper_doi 10.1021/acs.orglett.5b01468
_journal_volume 17
_journal_year 2015
_chemical_absolute_configuration unk
_chemical_formula_sum 'C18 H17 Br O5'
_chemical_formula_weight 393.23
_space_group_crystal_system monoclinic
_space_group_IT_number 4
_space_group_name_Hall 'P 2yb'
_space_group_name_H-M_alt 'P 1 21 1'
_symmetry_space_group_name_Hall 'P 2yb'
_symmetry_space_group_name_H-M 'P 1 21 1'
_atom_sites_solution_hydrogens geom
_audit_creation_method SHELXL-2014/7
_cell_angle_alpha 90
_cell_angle_beta 100.294(4)
_cell_angle_gamma 90
_cell_formula_units_Z 2
_cell_length_a 5.6762(6)
_cell_length_b 10.5443(11)
_cell_length_c 14.1611(14)
_cell_measurement_temperature 100(2)
_cell_measurement_theta_max 28.98
_cell_measurement_theta_min 2.42
_cell_volume 833.92(15)
_computing_structure_refinement 'SHELXL-2014/7 (Sheldrick, 2014)'
_diffrn_ambient_temperature 100(2)
_diffrn_measured_fraction_theta_full 0.997
_diffrn_measured_fraction_theta_max 0.963
_diffrn_measurement_device_type 'Bruker APEX-II CCD'
_diffrn_measurement_method '\f and \w scans'
_diffrn_radiation_type MoK\a
_diffrn_radiation_wavelength 0.71073
_diffrn_reflns_av_unetI/netI 0.1484
_diffrn_reflns_laue_measured_fraction_full 0.997
_diffrn_reflns_laue_measured_fraction_max 0.963
_diffrn_reflns_limit_h_max 8
_diffrn_reflns_limit_h_min -8
_diffrn_reflns_limit_k_max 15
_diffrn_reflns_limit_k_min -15
_diffrn_reflns_limit_l_max 19
_diffrn_reflns_limit_l_min -19
_diffrn_reflns_number 14514
_diffrn_reflns_point_group_measured_fraction_full 0.998
_diffrn_reflns_point_group_measured_fraction_max 0.965
_diffrn_reflns_theta_full 25.242
_diffrn_reflns_theta_max 30.891
_diffrn_reflns_theta_min 2.422
_exptl_absorpt_coefficient_mu 2.489
_exptl_absorpt_correction_type multi-scan
_exptl_absorpt_process_details SADABS
_exptl_crystal_colour colourless
_exptl_crystal_density_diffrn 1.566
_exptl_crystal_description plate
_exptl_crystal_F_000 400
_exptl_crystal_size_max 0.300
_exptl_crystal_size_mid 0.200
_exptl_crystal_size_min 0.100
_exptl_transmission_factor_max 0.780
_exptl_transmission_factor_min 0.556
_refine_diff_density_max 0.650
_refine_diff_density_min -0.505
_refine_diff_density_rms 0.097
_refine_ls_abs_structure_details
;
 Flack x determined using 1560 quotients [(I+)-(I-)]/[(I+)+(I-)]
 (Parsons, Flack and Wagner, Acta Cryst. B69 (2013) 249-259).
;
_refine_ls_abs_structure_Flack 0.005(7)
_refine_ls_extinction_method none
_refine_ls_goodness_of_fit_ref 0.904
_refine_ls_hydrogen_treatment constr
_refine_ls_matrix_type full
_refine_ls_number_parameters 220
_refine_ls_number_reflns 14514
_refine_ls_number_restraints 1
_refine_ls_restrained_S_all 0.904
_refine_ls_R_factor_all 0.0872
_refine_ls_R_factor_gt 0.0518
_refine_ls_shift/su_max 0.001
_refine_ls_shift/su_mean 0.000
_refine_ls_structure_factor_coef Fsqd
_refine_ls_weighting_details 'w=1/[\s^2^(Fo^2^)] where P=(Fo^2^+2Fc^2^)/3'
_refine_ls_weighting_scheme calc
_refine_ls_wR_factor_gt 0.1107
_refine_ls_wR_factor_ref 0.1256
_reflns_Friedel_coverage 0.910
_reflns_friedel_fraction_full 1.000
_reflns_friedel_fraction_max 0.967
_reflns_number_gt 11178
_reflns_number_total 14514
_reflns_threshold_expression 'I > 2\s(I)'
_cod_data_source_file ol5b01468_si_002.cif
_cod_data_source_block ds171
_cod_depositor_comments 'Adding full bibliography for 1520657.cif.'
_cod_database_code 1520657
_shelx_shelxl_version_number 2014/7
_shelx_space_group_comment
;
The symmetry employed for this shelxl refinement is uniquely defined
by the following loop, which should always be used as a source of
symmetry information in preference to the above space-group names.
They are only intended as comments.
;
_shelx_estimated_absorpt_t_min 0.522
_shelx_estimated_absorpt_t_max 0.789

loop_
_space_group_symop_operation_xyz
'x, y, z'
'-x, y+1/2, -z'

loop_
_atom_site_label
_atom_site_type_symbol
_atom_site_fract_x
_atom_site_fract_y
_atom_site_fract_z
_atom_site_U_iso_or_equiv
_atom_site_adp_type
_atom_site_occupancy
_atom_site_site_symmetry_order
_atom_site_calc_flag
_atom_site_refinement_flags_posn
_atom_site_refinement_flags_adp
Br1 Br -0.05220(9) 0.98431(6) 0.99037(4) 0.02101(17) Uani 1 1 d . .
O5 O 0.3703(8) 0.2450(4) 0.7596(3) 0.0188(10) Uani 1 1 d . .
O2 O 0.2508(7) 0.5484(4) 0.6473(3) 0.0136(8) Uani 1 1 d . .
O4 O 0.7739(8) 0.2456(4) 0.7988(3) 0.0211(10) Uani 1 1 d . .
O3 O 0.8184(7) 0.4381(4) 0.6836(3) 0.0173(9) Uani 1 1 d . .
H3 H 0.9138 0.3913 0.7203 0.026 Uiso 1 1 calc R U
O1 O 0.5844(9) 0.1827(5) 0.5494(4) 0.0266(11) Uani 1 1 d . .
C8 C 0.4404(10) 0.5135(5) 0.7211(4) 0.0112(12) Uani 1 1 d . .
C16 C 0.5887(10) 0.2881(5) 0.7565(4) 0.0142(12) Uani 1 1 d . .
C11 C 0.1129(10) 0.7035(5) 0.8062(4) 0.0145(12) Uani 1 1 d . .
H11 H 0.0337 0.6622 0.7497 0.017 Uiso 1 1 calc R U
C15 C 0.4601(12) 0.7308(6) 0.9312(4) 0.0150(12) Uani 1 1 d . .
H15 H 0.6186 0.7076 0.9598 0.018 Uiso 1 1 calc R U
C14 C 0.3431(11) 0.8243(6) 0.9741(5) 0.0153(12) Uani 1 1 d . .
H14 H 0.4199 0.8654 1.0310 0.018 Uiso 1 1 calc R U
C12 C -0.0053(11) 0.7970(5) 0.8488(5) 0.0148(12) Uani 1 1 d . .
H12 H -0.1644 0.8205 0.8214 0.018 Uiso 1 1 calc R U
C10 C 0.3504(10) 0.6695(5) 0.8466(4) 0.0121(11) Uani 1 1 d . .
C9 C 0.4839(10) 0.5696(5) 0.8067(5) 0.0132(12) Uani 1 1 d . .
H9 H 0.6231 0.5405 0.8485 0.016 Uiso 1 1 calc R U
C4 C 0.2690(13) 0.2766(6) 0.4323(5) 0.0211(14) Uani 1 1 d . .
H4A H 0.2431 0.1898 0.4060 0.025 Uiso 1 1 calc R U
H4B H 0.3413 0.3277 0.3863 0.025 Uiso 1 1 calc R U
C13 C 0.1120(11) 0.8560(5) 0.9319(5) 0.0156(12) Uani 1 1 d . .
C1 C 0.2477(10) 0.4628(5) 0.5742(4) 0.0131(12) Uani 1 1 d . .
C7 C 0.5796(10) 0.4028(5) 0.6883(5) 0.0134(12) Uani 1 1 d . .
C2 C 0.0546(10) 0.4681(7) 0.4885(4) 0.0155(13) Uani 1 1 d . .
H2A H 0.0951 0.5311 0.4421 0.019 Uiso 1 1 calc R U
H2B H -0.0981 0.4938 0.5075 0.019 Uiso 1 1 calc R U
C6 C 0.4256(10) 0.3768(5) 0.5909(4) 0.0134(12) Uani 1 1 d . .
C5 C 0.4416(11) 0.2710(6) 0.5272(5) 0.0168(13) Uani 1 1 d . .
C17 C 0.3594(12) 0.1239(6) 0.8105(5) 0.0211(14) Uani 1 1 d . .
H17A H 0.1971 0.1120 0.8256 0.025 Uiso 1 1 calc R U
H17B H 0.4755 0.1251 0.8716 0.025 Uiso 1 1 calc R U
C18 C 0.4174(14) 0.0156(6) 0.7484(5) 0.0311(17) Uani 1 1 d . .
H18A H 0.5863 0.0204 0.7420 0.047 Uiso 1 1 calc R U
H18B H 0.3163 0.0215 0.6848 0.047 Uiso 1 1 calc R U
H18C H 0.3873 -0.0653 0.7782 0.047 Uiso 1 1 calc R U
C3 C 0.0291(12) 0.3340(6) 0.4420(5) 0.0230(15) Uani 1 1 d . .
H3A H -0.0522 0.2772 0.4817 0.028 Uiso 1 1 calc R U
H3B H -0.0726 0.3399 0.3777 0.028 Uiso 1 1 calc R U

loop_
_atom_site_aniso_label
_atom_site_aniso_U_11
_atom_site_aniso_U_22
_atom_site_aniso_U_33
_atom_site_aniso_U_23
_atom_site_aniso_U_13
_atom_site_aniso_U_12
Br1 0.0183(3) 0.0188(3) 0.0259(3) -0.0096(3) 0.0038(2) 0.0028(3)
O5 0.016(2) 0.013(2) 0.029(3) 0.0086(18) 0.007(2) 0.0006(16)
O2 0.016(2) 0.0113(19) 0.013(2) -0.0015(16) 0.0019(17) -0.0009(16)
O4 0.018(2) 0.019(2) 0.024(3) 0.0048(19) -0.001(2) 0.0026(18)
O3 0.0117(19) 0.018(2) 0.023(2) 0.0020(17) 0.0047(18) -0.0016(16)
O1 0.032(3) 0.021(2) 0.026(3) -0.007(2) 0.001(2) 0.011(2)
C8 0.015(2) 0.008(3) 0.011(3) 0.0020(18) 0.004(2) -0.0010(19)
C16 0.019(3) 0.013(3) 0.012(3) -0.002(2) 0.004(2) 0.000(2)
C11 0.017(3) 0.013(3) 0.013(3) -0.001(2) 0.000(2) -0.003(2)
C15 0.015(3) 0.015(3) 0.015(3) 0.002(2) 0.003(3) 0.002(2)
C14 0.017(3) 0.015(3) 0.013(3) -0.003(2) 0.002(2) -0.001(2)
C12 0.014(3) 0.014(3) 0.016(3) 0.002(2) 0.001(2) -0.002(2)
C10 0.014(3) 0.010(3) 0.013(3) 0.001(2) 0.003(2) 0.000(2)
C9 0.013(3) 0.010(2) 0.016(3) 0.001(2) 0.001(2) -0.001(2)
C4 0.030(4) 0.018(3) 0.015(3) -0.004(3) 0.002(3) 0.000(3)
C13 0.021(3) 0.011(3) 0.017(3) -0.002(2) 0.009(3) 0.000(2)
C1 0.020(3) 0.008(3) 0.013(3) -0.001(2) 0.007(2) -0.003(2)
C7 0.014(3) 0.011(2) 0.016(3) -0.001(2) 0.004(2) 0.000(2)
C2 0.017(2) 0.015(4) 0.014(3) -0.001(2) 0.001(2) 0.000(2)
C6 0.014(3) 0.014(3) 0.013(3) -0.001(2) 0.003(2) -0.001(2)
C5 0.020(3) 0.016(3) 0.016(3) -0.004(3) 0.008(2) 0.001(2)
C17 0.023(3) 0.015(3) 0.026(4) 0.009(3) 0.006(3) -0.002(2)
C18 0.050(4) 0.015(3) 0.027(4) 0.001(3) 0.004(3) -0.009(3)
C3 0.028(4) 0.019(3) 0.020(4) -0.003(3) 0.000(3) -0.001(3)

loop_
_atom_type_symbol
_atom_type_description
_atom_type_scat_dispersion_real
_atom_type_scat_dispersion_imag
_atom_type_scat_source
C C 0.0033 0.0016 'International Tables Vol C Tables 4.2.6.8 and 6.1.1.4'
H H 0.0000 0.0000 'International Tables Vol C Tables 4.2.6.8 and 6.1.1.4'
O O 0.0106 0.0060 'International Tables Vol C Tables 4.2.6.8 and 6.1.1.4'
Br Br -0.2901 2.4595 'International Tables Vol C Tables 4.2.6.8 and 6.1.1.4'

loop_
_geom_angle_atom_site_label_1
_geom_angle_atom_site_label_2
_geom_angle_atom_site_label_3
_geom_angle
C16 O5 C17 115.7(5)
C1 O2 C8 107.1(4)
C7 O3 H3 109.5
C9 C8 O2 123.5(5)
C9 C8 C7 126.5(5)
O2 C8 C7 110.0(5)
O4 C16 O5 126.5(6)
O4 C16 C7 122.3(5)
O5 C16 C7 111.2(5)
C12 C11 C10 120.3(5)
C12 C11 H11 119.9
C10 C11 H11 119.9
C14 C15 C10 121.7(6)
C14 C15 H15 119.1
C10 C15 H15 119.1
C13 C14 C15 118.3(6)
C13 C14 H14 120.8
C15 C14 H14 120.8
C13 C12 C11 119.3(5)
C13 C12 H12 120.3
C11 C12 H12 120.3
C15 C10 C11 118.3(5)
C15 C10 C9 118.5(5)
C11 C10 C9 123.2(5)
C8 C9 C10 130.1(5)
C8 C9 H9 114.9
C10 C9 H9 114.9
C5 C4 C3 112.5(6)
C5 C4 H4A 109.1
C3 C4 H4A 109.1
C5 C4 H4B 109.1
C3 C4 H4B 109.1
H4A C4 H4B 107.8
C14 C13 C12 122.1(6)
C14 C13 Br1 118.8(5)
C12 C13 Br1 119.1(5)
C6 C1 O2 113.7(5)
C6 C1 C2 126.3(5)
O2 C1 C2 120.0(5)
O3 C7 C6 113.8(5)
O3 C7 C8 111.3(4)
C6 C7 C8 99.7(4)
O3 C7 C16 108.0(5)
C6 C7 C16 112.1(5)
C8 C7 C16 111.7(5)
C1 C2 C3 108.1(5)
C1 C2 H2A 110.1
C3 C2 H2A 110.1
C1 C2 H2B 110.1
C3 C2 H2B 110.1
H2A C2 H2B 108.4
C1 C6 C5 122.5(5)
C1 C6 C7 109.3(5)
C5 C6 C7 127.9(5)
O1 C5 C6 122.2(6)
O1 C5 C4 123.0(6)
C6 C5 C4 114.8(5)
O5 C17 C18 109.7(5)
O5 C17 H17A 109.7
C18 C17 H17A 109.7
O5 C17 H17B 109.7
C18 C17 H17B 109.7
H17A C17 H17B 108.2
C17 C18 H18A 109.5
C17 C18 H18B 109.5
H18A C18 H18B 109.5
C17 C18 H18C 109.5
H18A C18 H18C 109.5
H18B C18 H18C 109.5
C4 C3 C2 112.5(5)
C4 C3 H3A 109.1
C2 C3 H3A 109.1
C4 C3 H3B 109.1
C2 C3 H3B 109.1
H3A C3 H3B 107.8

loop_
_geom_bond_atom_site_label_1
_geom_bond_atom_site_label_2
_geom_bond_distance
Br1 C13 1.913(6)
O5 C16 1.329(7)
O5 C17 1.473(7)
O2 C1 1.372(7)
O2 C8 1.408(7)
O4 C16 1.201(7)
O3 C7 1.419(7)
O3 H3 0.8400
O1 C5 1.238(7)
C8 C9 1.331(8)
C8 C7 1.528(8)
C16 C7 1.542(8)
C11 C12 1.389(8)
C11 C10 1.413(8)
C11 H11 0.9500
C15 C14 1.388(8)
C15 C10 1.405(9)
C15 H15 0.9500
C14 C13 1.381(9)
C14 H14 0.9500
C12 C13 1.392(8)
C12 H12 0.9500
C10 C9 1.468(8)
C9 H9 0.9500
C4 C5 1.516(9)
C4 C3 1.518(10)
C4 H4A 0.9900
C4 H4B 0.9900
C1 C6 1.346(8)
C1 C2 1.483(8)
C7 C6 1.520(8)
C2 C3 1.556(9)
C2 H2A 0.9900
C2 H2B 0.9900
C6 C5 1.448(8)
C17 C18 1.513(10)
C17 H17A 0.9900
C17 H17B 0.9900
C18 H18A 0.9800
C18 H18B 0.9800
C18 H18C 0.9800
C3 H3A 0.9900
C3 H3B 0.9900

loop_
_geom_torsion_atom_site_label_1
_geom_torsion_atom_site_label_2
_geom_torsion_atom_site_label_3
_geom_torsion_atom_site_label_4
_geom_torsion
C1 O2 C8 C9 -174.2(5)
C1 O2 C8 C7 4.7(6)
C17 O5 C16 O4 -8.3(9)
C17 O5 C16 C7 170.8(5)
C10 C15 C14 C13 0.5(9)
C10 C11 C12 C13 -0.5(9)
C14 C15 C10 C11 -1.2(9)
C14 C15 C10 C9 -178.7(6)
C12 C11 C10 C15 1.2(8)
C12 C11 C10 C9 178.6(5)
O2 C8 C9 C10 3.7(10)
C7 C8 C9 C10 -175.0(5)
C15 C10 C9 C8 -167.0(6)
C11 C10 C9 C8 15.7(10)
C15 C14 C13 C12 0.2(9)
C15 C14 C13 Br1 179.8(5)
C11 C12 C13 C14 -0.2(9)
C11 C12 C13 Br1 -179.8(4)
C8 O2 C1 C6 -2.8(6)
C8 O2 C1 C2 175.2(5)
C9 C8 C7 O3 -65.3(8)
O2 C8 C7 O3 115.9(5)
C9 C8 C7 C6 174.3(6)
O2 C8 C7 C6 -4.6(6)
C9 C8 C7 C16 55.6(8)
O2 C8 C7 C16 -123.2(5)
O4 C16 C7 O3 3.0(8)
O5 C16 C7 O3 -176.2(5)
O4 C16 C7 C6 129.2(6)
O5 C16 C7 C6 -50.0(7)
O4 C16 C7 C8 -119.8(6)
O5 C16 C7 C8 61.0(6)
C6 C1 C2 C3 22.0(8)
O2 C1 C2 C3 -155.7(5)
O2 C1 C6 C5 173.9(5)
C2 C1 C6 C5 -3.8(9)
O2 C1 C6 C7 -0.3(7)
C2 C1 C6 C7 -178.1(6)
O3 C7 C6 C1 -115.7(5)
C8 C7 C6 C1 2.9(6)
C16 C7 C6 C1 121.3(5)
O3 C7 C6 C5 70.4(8)
C8 C7 C6 C5 -170.9(6)
C16 C7 C6 C5 -52.6(8)
C1 C6 C5 O1 -169.4(6)
C7 C6 C5 O1 3.7(10)
C1 C6 C5 C4 10.0(9)
C7 C6 C5 C4 -176.9(6)
C3 C4 C5 O1 143.8(7)
C3 C4 C5 C6 -35.7(8)
C16 O5 C17 C18 -75.7(7)
C5 C4 C3 C2 55.5(8)
C1 C2 C3 C4 -46.5(7)
